data_4322232
loop_
_publ_author_name
'Arto Maaninen'
'Tristram Chivers'
'Masood Parvez'
'Jarkko Pietik\"ainen'
'Risto S. Laitinen'

_publ_section_title
;
 Syntheses of THF Solutions of SeX2 (X = Cl, Br) and a New Route to
 Selenium Sulfides SenS8-n (n= 1-5): X-ray Crystal Structures of
 SeCl2(tht)2 and SeCl2.tmtu
;
_journal_name_full 'Inorganic Chemistry'
_journal_page_first 4093
_journal_page_last 4097
_journal_paper_doi 10.1021/ic981430h
_journal_volume 38
_journal_year 1999
_chemical_formula_moiety 'C5 H12 Cl2 N2 S Se '
_chemical_formula_sum 'C5 H12 Cl2 N2 S Se'
_chemical_formula_weight 282.09
_space_group_IT_number 2
_symmetry_cell_setting triclinic
_symmetry_Int_Tables_number 2
_symmetry_space_group_name_Hall '-P 1'
_symmetry_space_group_name_H-M 'P -1'
_audit_creation_date 1999-01-12
_audit_creation_method 'by teXsan v1.7'
_audit_update_record ?
_cell_angle_alpha 109.90(3)
_cell_angle_beta 92.26(4)
_cell_angle_gamma 107.89(3)
_cell_formula_units_Z 2
_cell_length_a 8.473(3)
_cell_length_b 9.236(3)
_cell_length_c 7.709(4)
_cell_measurement_reflns_used 13
_cell_measurement_temperature 170.2
_cell_measurement_theta_max 12.6
_cell_measurement_theta_min 8.3
_cell_volume 532.8(4)
_computing_cell_refinement 'MSC/AFC Diffractometer Control'
_computing_data_collection 'MSC/AFC Diffractometer Control'
_computing_data_reduction 'teXsan (MSC, 1995)'
_computing_publication_material 'teXsan (MSC, 1995)'
_computing_structure_refinement 'teXsan (MSC, 1995)'
_computing_structure_solution 'SIR92 (Altomare, et. al. 1993)'
_diffrn_ambient_temperature 170.2
_diffrn_measurement_device 'Rigaku AFC6S'
_diffrn_measurement_method \w-2\q
_diffrn_orient_matrix_UB_11 0.08098
_diffrn_orient_matrix_UB_12 0.10705
_diffrn_orient_matrix_UB_13 0.08830
_diffrn_orient_matrix_UB_21 0.08740
_diffrn_orient_matrix_UB_22 -0.05219
_diffrn_orient_matrix_UB_23 -0.00001
_diffrn_orient_matrix_UB_31 0.03989
_diffrn_orient_matrix_UB_32 0.02867
_diffrn_orient_matrix_UB_33 -0.10835
_diffrn_radiation_detector 'scintillation counter'
_diffrn_radiation_monochromator graphite
_diffrn_radiation_source 'X-ray tube'
_diffrn_radiation_type 'Mo K\a'
_diffrn_radiation_wavelength 0.7107
_diffrn_reflns_av_R_equivalents 0.08418
_diffrn_reflns_av_sigmaI/netI 0.130
_diffrn_reflns_limit_h_max 11
_diffrn_reflns_limit_h_min 0
_diffrn_reflns_limit_k_max 11
_diffrn_reflns_limit_k_min -12
_diffrn_reflns_limit_l_max 10
_diffrn_reflns_limit_l_min -10
_diffrn_reflns_number 2616
_diffrn_reflns_reduction_process 'Lp corrections applied'
_diffrn_reflns_theta_max 27.55
_diffrn_reflns_theta_min 2.56
_diffrn_standards_decay_% 0.86
_diffrn_standards_interval_count 200
_diffrn_standards_number 3
_exptl_absorpt_coefficient_mu 4.167
_exptl_absorpt_correction_T_max 1.000
_exptl_absorpt_correction_T_min 0.852
_exptl_absorpt_correction_type psi-scans
_exptl_crystal_colour orange
_exptl_crystal_density_diffrn 1.758
_exptl_crystal_density_meas ?
_exptl_crystal_description needle
_exptl_crystal_F_000 280.00
_exptl_crystal_size_max 0.38
_exptl_crystal_size_mid 0.12
_exptl_crystal_size_min 0.10
_refine_diff_density_max 0.67
_refine_diff_density_min -0.74
_refine_ls_extinction_coef 0.0000011(3)
_refine_ls_extinction_expression 'equ(3) Acta Cryst.(1968) A24, p213.'
_refine_ls_extinction_method 'Zachariasen (1967)'
_refine_ls_goodness_of_fit_all 2.099
_refine_ls_goodness_of_fit_obs 2.099
_refine_ls_hydrogen_treatment noref
_refine_ls_matrix_type full
_refine_ls_number_constraints 0
_refine_ls_number_parameters 101
_refine_ls_number_reflns 1077
_refine_ls_number_restraints 0
_refine_ls_R_factor_all 0.0517
_refine_ls_R_factor_obs 0.0517
_refine_ls_shift/esd_max 0.0024
_refine_ls_shift/esd_mean 0.0004
_refine_ls_structure_factor_coef F
_refine_ls_weighting_details 'w = 1/[\s^2^(Fo) + 0.00002|Fo|^2^]'
_refine_ls_weighting_scheme calc
_refine_ls_wR_factor_all 0.0484
_refine_ls_wR_factor_obs 0.0484
_reflns_number_observed 1077
_reflns_number_total 2449
_reflns_observed_criterion >3.00\s(I)
_cod_data_source_file ic981430h.cif
_cod_data_source_block Arto-1
_cod_depositor_comments
;
 Changing the values of data items related to the _atom_site_label data item
 (e. g. _geom_bond_atom_site_label_*) to match the _atom_site_label values.

 Antanas Vaitkus,
 2017-01-05

The following automatic conversions were performed:

'_exptl_crystal_density_meas' value 'not measured' was changed to '?'
- the value is perceived as not measured.

Automatic conversion script
Id: cif_fix_values 3008 2015-01-20 13:52:24Z robertas 

The following automatic conversions were performed:

'_refine_ls_weighting_scheme' value 'w = 1/[\s^2^(Fo) +
0.00002|Fo|^2^]' was changed to 'calc'. New tag
'_refine_ls_weighting_details' was created. The value of the new tag
was set to 'w = 1/[\s^2^(Fo) + 0.00002|Fo|^2^]'.

Automatic conversion script
Id: cif_fix_values 3143 2015-03-26 13:38:13Z robertas 
;
_cod_original_cell_volume 532.9(4)
_cod_original_sg_symbol_H-M 'P -1 '
_cod_original_formula_sum 'C5 H12 Cl2 N2 S Se '
_cod_database_code 4322232

loop_
_symmetry_equiv_pos_as_xyz
'   +x,   +y,   +z'
'   -x,   -y,   -z'

loop_
_atom_site_aniso_label
_atom_site_aniso_U_11
_atom_site_aniso_U_22
_atom_site_aniso_U_33
_atom_site_aniso_U_12
_atom_site_aniso_U_13
_atom_site_aniso_U_23
Se1 0.0290(9) 0.0355(9) 0.0322(9) 0.0178(7) 0.0093(6) 0.0160(7)
Cl1 0.046(2) 0.052(3) 0.040(2) 0.026(2) 0.0145(19) 0.010(2)
Cl2 0.053(3) 0.061(3) 0.049(3) 0.041(2) 0.008(2) 0.013(2)
S1 0.027(2) 0.031(2) 0.040(2) 0.0101(17) 0.0021(16) 0.0122(18)
N1 0.032(7) 0.048(7) 0.043(7) 0.020(6) 0.020(6) 0.029(6)
N2 0.036(6) 0.030(6) 0.028(6) 0.022(5) 0.009(5) 0.015(5)
C1 0.034(8) 0.029(7) 0.024(7) 0.012(6) 0.001(6) 0.011(6)
C2 0.050(10) 0.059(10) 0.051(10) 0.028(8) 0.028(8) 0.032(8)
C3 0.045(9) 0.019(8) 0.068(11) -0.001(7) 0.015(8) 0.006(8)
C4 0.059(10) 0.058(10) 0.046(9) 0.043(9) 0.015(8) 0.027(8)
C5 0.053(10) 0.065(11) 0.051(10) 0.041(9) 0.033(9) 0.022(9)

loop_
_atom_site_label
_atom_site_fract_x
_atom_site_fract_y
_atom_site_fract_z
_atom_site_U_iso_or_equiv
_atom_site_occupancy
_atom_site_refinement_flags
_atom_site_thermal_displace_type
_atom_site_calc_flag
_atom_site_calc_attached_atom
Se1 0.2056(2) 0.4040(2) 0.0310(2) 0.0294(4) 1.000 . Uani d ?
Cl1 0.2828(5) 0.1805(5) -0.1907(5) 0.0453(12) 1.000 . Uani d ?
Cl2 0.1181(5) 0.6177(5) 0.2358(5) 0.0515(14) 1.000 . Uani d ?
S1 0.4263(4) 0.4608(4) 0.2378(5) 0.0328(10) 1.000 . Uani d ?
N1 0.2355(13) 0.2041(13) 0.3189(14) 0.036(4) 1.000 . Uani d ?
N2 0.5064(12) 0.2152(11) 0.2689(13) 0.027(3) 1.000 . Uani d ?
C1 0.3811(15) 0.2773(14) 0.2785(16) 0.029(4) 1.000 . Uani d ?
C2 0.1262(17) 0.2925(17) 0.4078(19) 0.047(5) 1.000 . Uani d ?
C3 0.1688(17) 0.0291(15) 0.275(2) 0.050(5) 1.000 . Uani d ?
C4 0.5296(17) 0.1263(17) 0.3869(18) 0.046(5) 1.000 . Uani d ?
C5 0.6412(17) 0.2463(18) 0.1597(19) 0.051(5) 1.000 . Uani d ?
H1 0.1840 0.3736 0.5255 0.057 1.000 . Uiso c ?
H2 0.0949 0.3434 0.3304 0.057 1.000 . Uiso c ?
H3 0.0281 0.2179 0.4253 0.057 1.000 . Uiso c ?
H4 0.0633 0.0019 0.3162 0.059 1.000 . Uiso c ?
H5 0.1548 -0.0270 0.1437 0.059 1.000 . Uiso c ?
H6 0.2446 -0.0022 0.3362 0.059 1.000 . Uiso c ?
H7 0.4319 0.0330 0.3624 0.056 1.000 . Uiso c ?
H8 0.6239 0.0923 0.3603 0.056 1.000 . Uiso c ?
H9 0.5480 0.1959 0.5145 0.056 1.000 . Uiso c ?
H10 0.6476 0.1450 0.0790 0.061 1.000 . Uiso c ?
H11 0.6187 0.3050 0.0873 0.061 1.000 . Uiso c ?
H12 0.7450 0.3090 0.2417 0.061 1.000 . Uiso c ?

loop_
_atom_type_symbol
_atom_type_oxidation_number
_atom_type_number_in_cell
_atom_type_scat_dispersion_real
_atom_type_scat_dispersion_imag
_atom_type_scat_source
C 0 10 0.003 0.002
;International Tables for Crystallography
(1992, Vol. C, Tables 4.2.6.8 and 6.1.1.1)
;
H 0 24 0.000 0.000
;International Tables for Crystallography
(1992, Vol. C, Table 6.1.1.2)
;
N 0 4 0.006 0.003
;International Tables for Crystallography
(1992, Vol. C, Tables 4.2.6.8 and 6.1.1.1)
;
S 0 2 0.125 0.123
;International Tables for Crystallography
(1992, Vol. C, Tables 4.2.6.8 and 6.1.1.1)
;
Cl 0 4 0.148 0.159
;International Tables for Crystallography
(1992, Vol. C, Tables 4.2.6.8 and 6.1.1.1)
;
Se 0 2 -0.093 2.226
;International Tables for Crystallography
(1992, Vol. C, Tables 4.2.6.8 and 6.1.1.1)
;

loop_
_geom_angle_atom_site_label_1
_geom_angle_atom_site_label_2
_geom_angle_atom_site_label_3
_geom_angle
_geom_angle_site_symmetry_1
_geom_angle_site_symmetry_2
_geom_angle_site_symmetry_3
_geom_angle_publ_flag
Cl1 Se1 Cl2 177.17(18) . . . yes
Cl1 Se1 S1 89.93(14) . . . yes
Cl2 Se1 S1 92.90(14) . . . yes
Se1 S1 C1 101.8(4) . . . yes
C1 N1 C2 122.6(11) . . . yes
C1 N1 C3 123.0(11) . . . yes
C2 N1 C3 114.4(11) . . . yes
C1 N2 C4 121.7(10) . . . yes
C1 N2 C5 124.0(10) . . . yes
C4 N2 C5 113.9(9) . . . yes
S1 C1 N1 123.2(9) . . . yes
S1 C1 N2 115.8(9) . . . yes
N1 C1 N2 121.0(11) . . . yes
N1 C2 H1 109.5 . . . no
N1 C2 H2 109.5 . . . no
N1 C2 H3 109.5 . . . no
H1 C2 H2 109.5 . . . no
H1 C2 H3 109.5 . . . no
H2 C2 H3 109.4 . . . no
N1 C3 H4 109.5 . . . no
N1 C3 H5 109.5 . . . no
N1 C3 H6 109.4 . . . no
H4 C3 H5 109.5 . . . no
H4 C3 H6 109.5 . . . no
H5 C3 H6 109.5 . . . no
N2 C4 H7 109.4 . . . no
N2 C4 H8 109.4 . . . no
N2 C4 H9 109.5 . . . no
H7 C4 H8 109.5 . . . no
H7 C4 H9 109.5 . . . no
H8 C4 H9 109.5 . . . no
N2 C5 H10 109.4 . . . no
N2 C5 H11 109.5 . . . no
N2 C5 H12 109.5 . . . no
H10 C5 H11 109.5 . . . no
H10 C5 H12 109.5 . . . no
H11 C5 H12 109.5 . . . no

loop_
_geom_bond_atom_site_label_1
_geom_bond_atom_site_label_2
_geom_bond_distance
_geom_bond_site_symmetry_1
_geom_bond_site_symmetry_2
_geom_bond_publ_flag
Se1 Cl1 2.475(4) . . yes
Se1 Cl2 2.410(4) . . yes
Se1 S1 2.216(4) . . yes
S1 C1 1.757(12) . . yes
N1 C1 1.318(14) . . yes
N1 C2 1.459(14) . . yes
N1 C3 1.448(15) . . yes
N2 C1 1.347(13) . . yes
N2 C4 1.461(14) . . yes
N2 C5 1.461(15) . . yes
C2 H1 0.95 . . no
C2 H2 0.95 . . no
C2 H3 0.95 . . no
C3 H4 0.95 . . no
C3 H5 0.95 . . no
C3 H6 0.95 . . no
C4 H7 0.95 . . no
C4 H8 0.95 . . no
C4 H9 0.95 . . no
C5 H10 0.95 . . no
C5 H11 0.95 . . no
C5 H12 0.95 . . no

loop_
_geom_contact_atom_site_label_1
_geom_contact_atom_site_label_2
_geom_contact_distance
_geom_contact_site_symmetry_1
_geom_contact_site_symmetry_2
_geom_contact_publ_flag
Se1 Cl2 3.276(4) . 2_565 no
Cl1 C4 3.590(12) . 2_655 no
Cl2 C2 3.532(13) . 2_566 no
Cl2 C3 3.595(13) . 1_565 no
C4 C4 3.30(3) . 2_656 no

loop_
_geom_torsion_atom_site_label_1
_geom_torsion_atom_site_label_2
_geom_torsion_atom_site_label_3
_geom_torsion_atom_site_label_4
_geom_torsion_site_symmetry_1
_geom_torsion_site_symmetry_2
_geom_torsion_site_symmetry_3
_geom_torsion_site_symmetry_4
_geom_torsion
_geom_torsion_publ_flag
Se1 S1 C1 N1 . . . . -50.1(11) no
Se1 S1 C1 N2 . . . . 131.0(8) no
Cl1 Se1 S1 C1 . . . . -61.9(4) no
Cl2 Se1 S1 C1 . . . . 118.0(4) no
S1 C1 N1 C2 . . . . -25.9(17) no
S1 C1 N1 C3 . . . . 152.5(10) no
S1 C1 N2 C4 . . . . 146.6(10) no
S1 C1 N2 C5 . . . . -25.6(15) no
N1 C1 N2 C4 . . . . -32.4(18) no
N1 C1 N2 C5 . . . . 155.4(13) no
N2 C1 N1 C2 . . . . 153.0(11) no
N2 C1 N1 C3 . . . . -28.6(19) no
